data_4087886
loop_
_publ_author_name
'Beattie, Ross J.'
'White, Peter S.'
'Templeton, Joseph L.'

_publ_section_title
;
 Regioselectivity of Addition to the Azavinylidene Ligand in
 Tp&#x2032;W(CO)(\h2-HC\\tb CH)(N&#x2550;CHMe): Electrophilic Addition
 versus Oxidation and Radical Coupling
;
_journal_issue 1
_journal_name_full Organometallics
_journal_page_first 32
_journal_paper_doi 10.1021/acs.organomet.5b00678
_journal_volume 35
_journal_year 2015
_chemical_formula_moiety 'C21 H31 B N7 O W, C7 H18 N, 2(C F3 O3 S)'
_chemical_formula_sum 'C30 H49 B F6 N8 O7 S2 W'
_chemical_formula_weight 1006.55
_space_group_crystal_system triclinic
_space_group_IT_number 2
_space_group_name_Hall '-P 1'
_space_group_name_H-M_alt 'P -1'
_atom_sites_solution_hydrogens mixed
_atom_sites_solution_primary iterative
_audit_creation_date 2015-07-09
_audit_creation_method
;
Olex2 1.2
(compiled 2015.01.26 svn.r3150 for OlexSys, GUI svn.r4998)
;
_cell_angle_alpha 83.5274(19)
_cell_angle_beta 78.803(2)
_cell_angle_gamma 89.4183(19)
_cell_formula_units_Z 2
_cell_length_a 8.1886(3)
_cell_length_b 12.4277(4)
_cell_length_c 20.3819(7)
_cell_measurement_reflns_used 9315
_cell_measurement_temperature 100
_cell_measurement_theta_max 66.49
_cell_measurement_theta_min 2.22
_cell_volume 2021.58(12)
_computing_cell_refinement 'SAINT v8.34A (Bruker, 2013)'
_computing_data_reduction 'SAINT v8.34A (Bruker, 2013)'
_computing_molecular_graphics 'Olex2 (Dolomanov et al., 2009)'
_computing_publication_material 'Olex2 (Dolomanov et al., 2009)'
_computing_structure_refinement 'XL (Sheldrick, 2008)'
_computing_structure_solution 'olex2.solve (Bourhis et al., 2015)'
_diffrn_ambient_temperature 100
_diffrn_measured_fraction_theta_full 0.964
_diffrn_measured_fraction_theta_max 0.964
_diffrn_measurement_device_type 'Bruker APEX-II CCD'
_diffrn_measurement_method '\f and \w scans'
_diffrn_radiation_type CuK\a
_diffrn_radiation_wavelength 1.54178
_diffrn_reflns_av_R_equivalents 0.0370
_diffrn_reflns_av_unetI/netI 0.0351
_diffrn_reflns_Laue_measured_fraction_full 0.964
_diffrn_reflns_Laue_measured_fraction_max 0.964
_diffrn_reflns_limit_h_max 9
_diffrn_reflns_limit_h_min -8
_diffrn_reflns_limit_k_max 14
_diffrn_reflns_limit_k_min -14
_diffrn_reflns_limit_l_max 24
_diffrn_reflns_limit_l_min -24
_diffrn_reflns_number 24402
_diffrn_reflns_point_group_measured_fraction_full 0.964
_diffrn_reflns_point_group_measured_fraction_max 0.964
_diffrn_reflns_theta_full 66.635
_diffrn_reflns_theta_max 66.634
_diffrn_reflns_theta_min 2.224
_diffrn_standards_number 0
_exptl_absorpt_coefficient_mu 6.976
_exptl_absorpt_correction_T_max 0.8537
_exptl_absorpt_correction_T_min 0.4373
_exptl_absorpt_correction_type numerical
_exptl_absorpt_process_details
;
SADABS-2014/5 (Bruker,2014/5) was used for absorption correction.
wR2(int) was 0.0742 before and 0.0488 after correction.
The Ratio of minimum to maximum transmission is 0.5122.
The \l/2 correction factor is 0.00150.
;
_exptl_crystal_colour 'clear blue'
_exptl_crystal_colour_lustre clear
_exptl_crystal_colour_primary blue
_exptl_crystal_density_diffrn 1.654
_exptl_crystal_description block
_exptl_crystal_F_000 1012
_exptl_crystal_size_max 0.257
_exptl_crystal_size_mid 0.073
_exptl_crystal_size_min 0.034
_refine_diff_density_max 0.927
_refine_diff_density_min -0.909
_refine_diff_density_rms 0.109
_refine_ls_extinction_method none
_refine_ls_goodness_of_fit_ref 1.051
_refine_ls_hydrogen_treatment constr
_refine_ls_matrix_type full
_refine_ls_number_parameters 549
_refine_ls_number_reflns 6891
_refine_ls_number_restraints 43
_refine_ls_restrained_S_all 1.048
_refine_ls_R_factor_all 0.0485
_refine_ls_R_factor_gt 0.0431
_refine_ls_shift/su_max 0.001
_refine_ls_shift/su_mean 0.000
_refine_ls_structure_factor_coef Fsqd
_refine_ls_weighting_details 'w=1/[\s^2^(Fo^2^)+(0.0675P)^2^+3.6755P] where P=(Fo^2^+2Fc^2^)/3'
_refine_ls_weighting_scheme calc
_refine_ls_wR_factor_gt 0.1103
_refine_ls_wR_factor_ref 0.1143
_reflns_Friedel_coverage 0.000
_reflns_number_gt 6219
_reflns_number_total 6891
_reflns_threshold_expression 'I > 2\s(I)'
_cod_data_source_file om5b00678_si_001.cif
_cod_data_source_block x1506011
_cod_database_code 4087886
_shelx_space_group_comment
;
The symmetry employed for this shelxl refinement is uniquely defined
by the following loop, which should always be used as a source of
symmetry information in preference to the above space-group names.
They are only intended as comments.
;
_shelx_estimated_absorpt_t_max 0.797
_shelx_estimated_absorpt_t_min 0.267
_olex2_refinement_description
;
1. Fixed Uiso
 At 1.2 times of:
  All B(H) groups, All C(H) groups, All C(H,H) groups
 At 1.5 times of:
  All C(H,H,H) groups
2. Restrained distances
 N48-C57 = N48-C59 = N48-C60 = N48-C58
 1.5 with sigma of 0.005
 N48-C49 = C50-C49 = N48-C53 = C54-C53 = N48-C51 = C52-C51 = N48-C55 = C56-C55
 1.5 with sigma of 0.005
 C55-C51 = C59-C58 = C59-C60
 2.2 with sigma of 0.005
3. Rigid bond restraints
 N48, C49, C50, C51, C52, C53, C54, C55, C56, C57, C58, C59, C60
 with sigma for 1-2 distances of 0.0005 and sigma for 1-3 distances of 0.001
4. Others
 Fixed Sof: C49(0.75) H49A(0.75) H49B(0.75) C50(0.75) H50A(0.75) H50B(0.75)
 H50C(0.75) C51(0.75) H51A(0.75) H51B(0.75) C52(0.75) H52A(0.75) H52B(0.75)
 H52C(0.75) C53(0.75) H53A(0.75) H53B(0.75) C54(0.75) H54A(0.75) H54B(0.75)
 H54C(0.75) C55(0.75) H55A(0.75) H55B(0.75) C56(0.75) H56A(0.75) H56B(0.75)
 H56C(0.75) C57(0.25) H57A(0.25) H57B(0.25) H57C(0.25) C58(0.25) H58A(0.25)
 H58B(0.25) H58C(0.25) C59(0.25) H59A(0.25) H59B(0.25) H59C(0.25) C60(0.25)
 H60A(0.25) H60B(0.25) H60C(0.25)
5.a Riding coordinates:
 C49(H49A,H49B), C50(H50A,H50B,H50C), C51(H51A,H51B), C52(H52A,H52B,H52C),
 C53(H53A,H53B), C54(H54A,H54B,H54C), C55(H55A,H55B), C56(H56A,H56B,H56C),
 C57(H57A,H57B,H57C), C58(H58A,H58B,H58C), C59(H59A,H59B,H59C), C60(H60A,H60B,
 H60C)
5.b Ternary CH refined with riding coordinates:
 B10(H10)
5.c Aromatic/amide H refined with riding coordinates:
 C4(H4), C5(H5), C8(H8), C14(H14), C21(H21), C28(H28)
5.d Idealised Me refined as rotating group:
 C7(H7A,H7B,H7C), C9(H9A,H9B,H9C), C16(H16A,H16B,H16C), C17(H17A,H17B,H17C),
 C23(H23A,H23B,H23C), C24(H24A,H24B,H24C), C30(H30A,H30B,H30C), C31(H31A,H31B,
 H31C)
;
_shelx_shelxl_version_number 2014/7
_olex2_submission_special_instructions 'No special instructions were received'

loop_
_space_group_symop_operation_xyz
'x, y, z'
'-x, -y, -z'

loop_
_atom_site_label
_atom_site_type_symbol
_atom_site_fract_x
_atom_site_fract_y
_atom_site_fract_z
_atom_site_U_iso_or_equiv
_atom_site_adp_type
_atom_site_occupancy
_atom_site_site_symmetry_order
_atom_site_calc_flag
_atom_site_refinement_flags_posn
_atom_site_refinement_flags_adp
_atom_site_refinement_flags_occupancy
_atom_site_disorder_assembly
_atom_site_disorder_group
W1 W 0.37239(3) 0.54793(2) 0.22481(2) 0.03969(10) Uani 1 1 d . . . . .
C2 C 0.5185(8) 0.5105(5) 0.2891(3) 0.0524(14) Uani 1 1 d . . . . .
O3 O 0.6043(7) 0.4817(4) 0.3268(2) 0.0723(13) Uani 1 1 d . . . . .
C4 C 0.3136(9) 0.3947(5) 0.2731(4) 0.0640(17) Uani 1 1 d . . . . .
H4 H 0.3362 0.3416 0.3074 0.077 Uiso 1 1 calc R . . . .
C5 C 0.2268(8) 0.4168(5) 0.2274(4) 0.0593(16) Uani 1 1 d . . . . .
H5 H 0.1441 0.3885 0.2070 0.071 Uiso 1 1 calc R . . . .
N6 N 0.2001(6) 0.6413(4) 0.2923(2) 0.0515(12) Uani 1 1 d . . . . .
C7 C 0.1329(12) 0.5915(7) 0.3611(4) 0.086(3) Uani 1 1 d . . . . .
H7A H 0.0676 0.5266 0.3592 0.128 Uiso 1 1 calc GR . . . .
H7B H 0.0613 0.6433 0.3857 0.128 Uiso 1 1 calc GR . . . .
H7C H 0.2249 0.5713 0.3842 0.128 Uiso 1 1 calc GR . . . .
C8 C 0.1528(8) 0.7376(6) 0.2716(4) 0.0627(17) Uani 1 1 d . . . . .
H8 H 0.1994 0.7649 0.2265 0.075 Uiso 1 1 calc R . . . .
C9 C 0.0345(13) 0.8097(9) 0.3104(5) 0.104(3) Uani 1 1 d . . . . .
H9A H 0.0122 0.8731 0.2804 0.156 Uiso 1 1 calc GR . . . .
H9B H 0.0833 0.8333 0.3468 0.156 Uiso 1 1 calc GR . . . .
H9C H -0.0699 0.7701 0.3297 0.156 Uiso 1 1 calc GR . . . .
B10 B 0.5082(8) 0.6950(5) 0.0791(3) 0.0391(13) Uani 1 1 d . . . . .
H10 H 0.5499 0.7381 0.0346 0.047 Uiso 1 1 calc R . . . .
N11 N 0.5553(5) 0.5107(3) 0.1391(2) 0.0364(9) Uani 1 1 d . . . . .
N12 N 0.5821(5) 0.5806(3) 0.0804(2) 0.0394(9) Uani 1 1 d . . . . .
C13 C 0.6543(8) 0.4254(5) 0.1269(3) 0.0497(14) Uani 1 1 d . . . . .
C14 C 0.7431(8) 0.4398(5) 0.0623(3) 0.0514(14) Uani 1 1 d . . . . .
H14 H 0.8217 0.3915 0.0412 0.062 Uiso 1 1 calc R . . . .
C0AA C 0.6952(7) 0.5392(5) 0.0336(3) 0.0458(13) Uani 1 1 d . . . . .
C16 C 0.6587(11) 0.3293(6) 0.1784(4) 0.072(2) Uani 1 1 d . . . . .
H16A H 0.6746 0.3542 0.2207 0.108 Uiso 1 1 calc GR . . . .
H16B H 0.7510 0.2823 0.1620 0.108 Uiso 1 1 calc GR . . . .
H16C H 0.5535 0.2887 0.1861 0.108 Uiso 1 1 calc GR . . . .
C17 C 0.7521(8) 0.5931(6) -0.0359(3) 0.0566(15) Uani 1 1 d . . . . .
H17A H 0.6565 0.6043 -0.0582 0.085 Uiso 1 1 calc GR . . . .
H17B H 0.8336 0.5474 -0.0612 0.085 Uiso 1 1 calc GR . . . .
H17C H 0.8036 0.6633 -0.0340 0.085 Uiso 1 1 calc GR . . . .
N18 N 0.2333(5) 0.6214(4) 0.1480(2) 0.0416(10) Uani 1 1 d . . . . .
N19 N 0.3176(5) 0.6868(3) 0.0932(2) 0.0392(9) Uani 1 1 d . . . . .
C20 C 0.0705(7) 0.6293(5) 0.1462(3) 0.0486(13) Uani 1 1 d . . . . .
C21 C 0.0495(8) 0.7004(5) 0.0914(3) 0.0538(15) Uani 1 1 d . . . . .
H21 H -0.0530 0.7207 0.0785 0.065 Uiso 1 1 calc R . . . .
C22 C 0.2079(8) 0.7366(4) 0.0587(3) 0.0488(13) Uani 1 1 d . . . . .
C23 C -0.0643(8) 0.5698(7) 0.1965(4) 0.0693(19) Uani 1 1 d . . . . .
H23A H -0.0800 0.4979 0.1831 0.104 Uiso 1 1 calc GR . . . .
H23B H -0.1682 0.6102 0.1986 0.104 Uiso 1 1 calc GR . . . .
H23C H -0.0333 0.5620 0.2409 0.104 Uiso 1 1 calc GR . . . .
C24 C 0.2603(10) 0.8162(5) -0.0016(4) 0.072(2) Uani 1 1 d . . . . .
H24A H 0.2993 0.8830 0.0121 0.108 Uiso 1 1 calc GR . . . .
H24B H 0.1656 0.8324 -0.0239 0.108 Uiso 1 1 calc GR . . . .
H24C H 0.3507 0.7859 -0.0329 0.108 Uiso 1 1 calc GR . . . .
N25 N 0.5099(5) 0.7064(3) 0.2018(2) 0.0398(9) Uani 1 1 d . . . . .
N26 N 0.5601(5) 0.7498(3) 0.1361(2) 0.0382(9) Uani 1 1 d . . . . .
C27 C 0.5715(7) 0.7720(5) 0.2401(3) 0.0483(13) Uani 1 1 d . . . . .
C28 C 0.6617(8) 0.8547(5) 0.1987(3) 0.0513(14) Uani 1 1 d . . . . .
H28 H 0.7201 0.9112 0.2123 0.062 Uiso 1 1 calc R . . . .
C29 C 0.6512(7) 0.8399(4) 0.1335(3) 0.0458(13) Uani 1 1 d . . . . .
C30 C 0.5416(11) 0.7551(7) 0.3149(4) 0.075(2) Uani 1 1 d . . . . .
H30A H 0.4231 0.7398 0.3327 0.112 Uiso 1 1 calc GR . . . .
H30B H 0.5746 0.8205 0.3320 0.112 Uiso 1 1 calc GR . . . .
H30C H 0.6074 0.6938 0.3294 0.112 Uiso 1 1 calc GR . . . .
C31 C 0.7219(8) 0.9089(5) 0.0691(4) 0.0586(16) Uani 1 1 d . . . . .
H31A H 0.7681 0.8624 0.0345 0.088 Uiso 1 1 calc GR . . . .
H31B H 0.8101 0.9561 0.0767 0.088 Uiso 1 1 calc GR . . . .
H31C H 0.6335 0.9534 0.0542 0.088 Uiso 1 1 calc GR . . . .
N48 N 0.2068(9) 0.8653(5) 0.6061(3) 0.0834(16) Uani 1 1 d D U . . .
C49 C 0.199(5) 0.7577(10) 0.6474(11) 0.281(11) Uani 0.75 1 d D U P A 2
H49A H 0.2996 0.7347 0.6648 0.338 Uiso 0.75 1 d R . P A 2
H49B H 0.1055 0.7652 0.6856 0.338 Uiso 0.75 1 d R . P A 2
C50 C 0.124(2) 0.6766(11) 0.6124(13) 0.198(9) Uani 0.75 1 d D U P A 2
H50A H 0.1999 0.6811 0.5673 0.297 Uiso 0.75 1 d R . P A 2
H50B H 0.1277 0.5970 0.6336 0.297 Uiso 0.75 1 d R . P A 2
H50C H 0.0024 0.6841 0.6032 0.297 Uiso 0.75 1 d R . P A 2
C51 C 0.318(2) 0.873(2) 0.5384(5) 0.277(11) Uani 0.75 1 d D U P A 2
H51A H 0.4011 0.9279 0.5426 0.332 Uiso 0.75 1 d R . P A 2
H51B H 0.3743 0.8033 0.5307 0.332 Uiso 0.75 1 d R . P A 2
C52 C 0.268(3) 0.914(2) 0.4735(8) 0.232(14) Uani 0.75 1 d D U P A 2
H52A H 0.3539 0.9497 0.4359 0.347 Uiso 0.75 1 d R . P A 2
H52B H 0.2200 0.8559 0.4534 0.347 Uiso 0.75 1 d R . P A 2
H52C H 0.1786 0.9659 0.4882 0.347 Uiso 0.75 1 d R . P A 2
C53 C 0.0486(17) 0.9194(16) 0.5959(12) 0.209(8) Uani 0.75 1 d D U P A 2
H53A H 0.0208 0.8896 0.5563 0.251 Uiso 0.75 1 d R . P A 2
H53B H 0.0820 0.9958 0.5804 0.251 Uiso 0.75 1 d R . P A 2
C54 C -0.114(3) 0.925(3) 0.6434(14) 0.297(18) Uani 0.75 1 d D U P A 2
H54A H -0.1600 0.8517 0.6581 0.446 Uiso 0.75 1 d R . P A 2
H54B H -0.0980 0.9594 0.6826 0.446 Uiso 0.75 1 d R . P A 2
H54C H -0.1917 0.9677 0.6203 0.446 Uiso 0.75 1 d R . P A 2
C55 C 0.300(3) 0.9486(9) 0.6320(10) 0.209(6) Uani 0.75 1 d D U P A 2
H55A H 0.3708 0.9891 0.5921 0.251 Uiso 0.75 1 d R . P A 2
H55B H 0.2208 0.9987 0.6556 0.251 Uiso 0.75 1 d R . P A 2
C56 C 0.4213(18) 0.9123(12) 0.6759(7) 0.106(4) Uani 0.75 1 d D U P A 2
H56A H 0.5180 0.9607 0.6598 0.159 Uiso 0.75 1 d R . P A 2
H56B H 0.3600 0.9207 0.7215 0.159 Uiso 0.75 1 d R . P A 2
H56C H 0.4649 0.8383 0.6770 0.159 Uiso 0.75 1 d R . P A 2
C57 C 0.233(3) 0.7461(9) 0.620(2) 0.110(10) Uani 0.25 1 d D U P A 1
H57A H 0.3561 0.7218 0.6331 0.165 Uiso 0.25 1 d R . P A 1
H57B H 0.1538 0.6949 0.6656 0.165 Uiso 0.25 1 d R . P A 1
H57C H 0.2307 0.6733 0.5840 0.165 Uiso 0.25 1 d R . P A 1
C58 C 0.205(5) 0.889(3) 0.5325(5) 0.132(13) Uani 0.25 1 d D U P A 1
H58A H 0.1977 0.8073 0.5422 0.198 Uiso 0.25 1 d R . P A 1
H58B H 0.1139 0.9210 0.5061 0.198 Uiso 0.25 1 d R . P A 1
H58C H 0.3151 0.9173 0.4965 0.198 Uiso 0.25 1 d R . P A 1
C59 C 0.075(3) 0.946(2) 0.6271(12) 0.081(7) Uani 0.25 1 d D U P A 1
H59A H -0.0344 0.9153 0.6262 0.121 Uiso 0.25 1 d R . P A 1
H59B H 0.0779 0.9623 0.6727 0.121 Uiso 0.25 1 d R . P A 1
H59C H 0.0949 1.0123 0.5958 0.121 Uiso 0.25 1 d R . P A 1
C60 C 0.297(6) 0.879(5) 0.662(2) 0.218(11) Uani 0.25 1 d D U P A 1
H60A H 0.2203 0.8602 0.7051 0.326 Uiso 0.25 1 d R . P A 1
H60B H 0.3929 0.8306 0.6592 0.326 Uiso 0.25 1 d R . P A 1
H60C H 0.3352 0.9540 0.6589 0.326 Uiso 0.25 1 d R . P A 1
S32 S 0.0556(2) 0.11718(14) 0.16094(9) 0.0635(4) Uani 1 1 d . . . . .
O33 O -0.0432(7) 0.0356(5) 0.2020(3) 0.0834(16) Uani 1 1 d . . . . .
O34 O 0.0485(11) 0.2147(5) 0.1880(6) 0.142(3) Uani 1 1 d . . . . .
O35 O 0.0442(9) 0.1268(9) 0.0923(3) 0.144(4) Uani 1 1 d . . . . .
C36 C 0.2660(12) 0.0723(10) 0.1584(5) 0.097(3) Uani 1 1 d . . . . .
F37 F 0.2992(9) 0.0610(8) 0.2199(4) 0.164(3) Uani 1 1 d . . . . .
F38 F 0.2862(10) -0.0256(8) 0.1385(5) 0.177(4) Uani 1 1 d . . . . .
F39 F 0.3733(8) 0.1391(9) 0.1220(4) 0.180(4) Uani 1 1 d . . . . .
S40 S 0.2474(3) 0.24539(16) 0.49295(9) 0.0699(5) Uani 1 1 d . . . . .
O41 O 0.0742(11) 0.2410(11) 0.5178(5) 0.203(6) Uani 1 1 d . . . . .
O42 O 0.3313(15) 0.1748(5) 0.5318(4) 0.158(4) Uani 1 1 d . . . . .
O43 O 0.2973(9) 0.2448(5) 0.4227(3) 0.0894(17) Uani 1 1 d . . . . .
C44 C 0.3099(16) 0.3746(7) 0.5085(4) 0.099(3) Uani 1 1 d . . . . .
F45 F 0.4594(15) 0.3908(9) 0.4875(6) 0.282(9) Uani 1 1 d . . . . .
F46 F 0.239(3) 0.4497(7) 0.4795(5) 0.322(11) Uani 1 1 d . . . . .
F47 F 0.2766(7) 0.3926(4) 0.5708(3) 0.0935(14) Uani 1 1 d . . . . .

loop_
_atom_site_aniso_label
_atom_site_aniso_U_11
_atom_site_aniso_U_22
_atom_site_aniso_U_33
_atom_site_aniso_U_23
_atom_site_aniso_U_13
_atom_site_aniso_U_12
W1 0.03295(15) 0.04328(15) 0.04244(15) 0.00281(10) -0.01053(10) -0.00388(9)
C2 0.059(4) 0.052(3) 0.045(3) 0.002(3) -0.013(3) -0.003(3)
O3 0.079(4) 0.082(3) 0.061(3) -0.001(2) -0.034(3) 0.007(3)
C4 0.071(5) 0.052(3) 0.066(4) 0.012(3) -0.015(3) -0.004(3)
C5 0.047(4) 0.058(4) 0.072(4) 0.006(3) -0.015(3) -0.021(3)
N6 0.037(3) 0.069(3) 0.048(3) -0.008(2) -0.005(2) -0.001(2)
C7 0.096(6) 0.098(6) 0.050(4) -0.004(4) 0.014(4) 0.006(5)
C8 0.042(4) 0.083(5) 0.067(4) -0.024(4) -0.008(3) 0.005(3)
C9 0.100(7) 0.122(8) 0.086(6) -0.025(6) -0.002(5) 0.049(6)
B10 0.035(3) 0.039(3) 0.042(3) 0.003(2) -0.009(2) -0.001(2)
N11 0.034(2) 0.037(2) 0.041(2) -0.0016(17) -0.0136(18) 0.0001(16)
N12 0.032(2) 0.042(2) 0.045(2) -0.0040(18) -0.0098(18) -0.0006(17)
C13 0.048(4) 0.046(3) 0.063(4) -0.014(3) -0.026(3) 0.013(2)
C14 0.041(3) 0.061(3) 0.059(4) -0.023(3) -0.019(3) 0.016(3)
C0AA 0.028(3) 0.058(3) 0.055(3) -0.017(3) -0.009(2) -0.004(2)
C16 0.091(6) 0.057(4) 0.071(5) -0.002(3) -0.030(4) 0.026(4)
C17 0.042(3) 0.074(4) 0.051(3) -0.015(3) 0.001(3) -0.006(3)
N18 0.027(2) 0.053(3) 0.046(2) -0.006(2) -0.0123(18) -0.0001(18)
N19 0.034(2) 0.040(2) 0.047(2) -0.0008(18) -0.0171(19) 0.0018(17)
C20 0.036(3) 0.064(3) 0.050(3) -0.012(3) -0.015(2) 0.002(2)
C21 0.040(3) 0.061(3) 0.069(4) -0.016(3) -0.028(3) 0.014(3)
C22 0.049(4) 0.044(3) 0.060(4) -0.007(3) -0.027(3) 0.006(2)
C23 0.030(3) 0.107(6) 0.070(4) -0.009(4) -0.007(3) -0.008(3)
C24 0.084(6) 0.054(4) 0.085(5) 0.019(3) -0.051(4) -0.008(3)
N25 0.033(2) 0.041(2) 0.046(2) -0.0019(18) -0.0113(19) -0.0047(17)
N26 0.032(2) 0.036(2) 0.046(2) 0.0015(18) -0.0109(18) 0.0002(16)
C27 0.042(3) 0.050(3) 0.059(4) -0.010(3) -0.020(3) 0.001(2)
C28 0.043(3) 0.046(3) 0.070(4) -0.013(3) -0.020(3) -0.005(2)
C29 0.037(3) 0.034(3) 0.068(4) -0.005(2) -0.017(3) 0.000(2)
C30 0.085(6) 0.089(5) 0.058(4) -0.017(4) -0.026(4) -0.009(4)
C31 0.051(4) 0.046(3) 0.079(4) 0.006(3) -0.019(3) -0.010(3)
N48 0.091(4) 0.088(3) 0.075(3) -0.007(3) -0.025(3) -0.010(3)
C49 0.52(3) 0.069(7) 0.246(17) 0.026(8) -0.064(17) -0.040(10)
C50 0.128(14) 0.068(5) 0.39(3) 0.073(10) -0.100(15) -0.014(7)
C51 0.268(19) 0.43(3) 0.091(6) 0.028(9) 0.030(6) 0.23(2)
C52 0.18(2) 0.41(4) 0.082(5) 0.042(16) -0.007(10) -0.07(2)
C53 0.088(7) 0.188(15) 0.40(3) -0.175(14) -0.082(7) 0.053(8)
C54 0.123(11) 0.40(4) 0.43(4) -0.28(4) -0.062(13) 0.078(18)
C55 0.293(13) 0.130(9) 0.259(13) 0.052(9) -0.225(10) -0.087(10)
C56 0.097(9) 0.123(10) 0.117(10) -0.055(8) -0.047(6) 0.026(7)
C57 0.020(12) 0.104(6) 0.18(3) 0.084(13) -0.005(15) -0.023(9)
C58 0.20(4) 0.11(3) 0.052(5) 0.039(11) 0.038(10) 0.00(2)
C59 0.058(13) 0.115(13) 0.059(13) 0.018(13) 0.001(11) -0.013(9)
C60 0.17(2) 0.26(3) 0.275(14) -0.02(2) -0.197(12) 0.00(2)
S32 0.0468(9) 0.0674(10) 0.0745(11) 0.0066(8) -0.0155(8) -0.0099(7)
O33 0.064(3) 0.087(4) 0.095(4) 0.004(3) -0.014(3) -0.029(3)
O34 0.122(6) 0.065(4) 0.248(11) -0.043(5) -0.041(7) -0.006(4)
O35 0.077(5) 0.286(11) 0.069(4) 0.028(5) -0.040(3) -0.031(6)
C36 0.063(6) 0.127(8) 0.101(7) 0.014(6) -0.026(5) -0.003(5)
F37 0.094(5) 0.283(10) 0.123(5) 0.027(6) -0.070(4) -0.004(5)
F38 0.119(6) 0.176(8) 0.253(11) -0.084(7) -0.051(6) 0.069(6)
F39 0.052(4) 0.296(11) 0.163(7) 0.086(7) -0.014(4) -0.048(5)
S40 0.0721(12) 0.0833(12) 0.0546(9) -0.0125(8) -0.0103(8) -0.0087(9)
O41 0.091(6) 0.363(16) 0.174(9) -0.184(11) 0.019(6) -0.063(8)
O42 0.315(14) 0.070(4) 0.118(6) -0.007(4) -0.116(8) 0.030(6)
O43 0.117(5) 0.095(4) 0.051(3) -0.009(3) -0.005(3) 0.017(3)
C44 0.148(10) 0.065(5) 0.065(5) 0.000(4) 0.021(6) -0.001(5)
F45 0.255(12) 0.225(10) 0.309(14) -0.180(10) 0.180(11) -0.176(10)
F46 0.77(3) 0.112(6) 0.136(7) -0.037(5) -0.210(13) 0.183(12)
F47 0.112(4) 0.097(3) 0.080(3) -0.028(3) -0.029(3) 0.005(3)

loop_
_atom_type_symbol
_atom_type_description
_atom_type_scat_dispersion_real
_atom_type_scat_dispersion_imag
_atom_type_scat_source
C C 0.0181 0.0091 'International Tables Vol C Tables 4.2.6.8 and 6.1.1.4'
H H 0.0000 0.0000 'International Tables Vol C Tables 4.2.6.8 and 6.1.1.4'
B B 0.0090 0.0039 'International Tables Vol C Tables 4.2.6.8 and 6.1.1.4'
F F 0.0727 0.0534 'International Tables Vol C Tables 4.2.6.8 and 6.1.1.4'
N N 0.0311 0.0180 'International Tables Vol C Tables 4.2.6.8 and 6.1.1.4'
O O 0.0492 0.0322 'International Tables Vol C Tables 4.2.6.8 and 6.1.1.4'
S S 0.3331 0.5567 'International Tables Vol C Tables 4.2.6.8 and 6.1.1.4'
W W -5.4734 5.5774 'International Tables Vol C Tables 4.2.6.8 and 6.1.1.4'

loop_
_geom_angle_atom_site_label_1
_geom_angle_atom_site_label_2
_geom_angle_atom_site_label_3
_geom_angle
C2 W1 C4 70.4(3)
C2 W1 C5 106.9(3)
C2 W1 N6 94.7(2)
C2 W1 N11 94.0(2)
C2 W1 N18 168.7(2)
C2 W1 N25 85.7(2)
C4 W1 N6 99.2(3)
C4 W1 N11 100.5(2)
C4 W1 N18 120.9(2)
C4 W1 N25 156.1(2)
C5 W1 C4 36.6(3)
C5 W1 N6 99.2(2)
C5 W1 N11 95.3(2)
C5 W1 N18 84.4(2)
C5 W1 N25 167.2(2)
N6 W1 N18 83.53(18)
N6 W1 N25 81.67(18)
N11 W1 N6 160.15(18)
N11 W1 N18 84.50(16)
N11 W1 N25 81.20(16)
N18 W1 N25 83.02(16)
O3 C2 W1 175.9(5)
W1 C4 H4 145.0
C5 C4 W1 70.0(4)
C5 C4 H4 145.0
W1 C5 H5 143.3
C4 C5 W1 73.4(4)
C4 C5 H5 143.3
C7 N6 W1 118.6(5)
C8 N6 W1 121.2(4)
C8 N6 C7 120.2(6)
N6 C7 H7A 109.5
N6 C7 H7B 109.5
N6 C7 H7C 109.5
H7A C7 H7B 109.5
H7A C7 H7C 109.5
H7B C7 H7C 109.5
N6 C8 H8 116.2
N6 C8 C9 127.6(8)
C9 C8 H8 116.2
C8 C9 H9A 109.5
C8 C9 H9B 109.5
C8 C9 H9C 109.5
H9A C9 H9B 109.5
H9A C9 H9C 109.5
H9B C9 H9C 109.5
N12 B10 H10 110.4
N19 B10 H10 110.4
N19 B10 N12 109.6(4)
N19 B10 N26 108.0(4)
N26 B10 H10 110.4
N26 B10 N12 107.9(4)
N12 N11 W1 120.2(3)
C13 N11 W1 133.4(4)
C13 N11 N12 106.3(4)
N11 N12 B10 120.4(4)
C0AA N12 B10 128.9(5)
C0AA N12 N11 109.9(4)
N11 C13 C14 110.1(5)
N11 C13 C16 122.8(6)
C14 C13 C16 127.1(5)
C13 C14 H14 126.8
C13 C14 C0AA 106.4(5)
C0AA C14 H14 126.8
N12 C0AA C14 107.4(5)
N12 C0AA C17 124.0(5)
C14 C0AA C17 128.6(5)
C13 C16 H16A 109.5
C13 C16 H16B 109.5
C13 C16 H16C 109.5
H16A C16 H16B 109.5
H16A C16 H16C 109.5
H16B C16 H16C 109.5
C0AA C17 H17A 109.5
C0AA C17 H17B 109.5
C0AA C17 H17C 109.5
H17A C17 H17B 109.5
H17A C17 H17C 109.5
H17B C17 H17C 109.5
N19 N18 W1 119.0(3)
C20 N18 W1 133.2(4)
C20 N18 N19 107.1(4)
N18 N19 B10 120.8(4)
C22 N19 B10 129.6(5)
C22 N19 N18 109.6(5)
N18 C20 C21 109.5(6)
N18 C20 C23 124.3(6)
C21 C20 C23 126.2(6)
C20 C21 H21 126.7
C20 C21 C22 106.5(5)
C22 C21 H21 126.7
N19 C22 C21 107.3(5)
N19 C22 C24 122.5(6)
C21 C22 C24 130.2(5)
C20 C23 H23A 109.5
C20 C23 H23B 109.5
C20 C23 H23C 109.5
H23A C23 H23B 109.5
H23A C23 H23C 109.5
H23B C23 H23C 109.5
C22 C24 H24A 109.5
C22 C24 H24B 109.5
C22 C24 H24C 109.5
H24A C24 H24B 109.5
H24A C24 H24C 109.5
H24B C24 H24C 109.5
N26 N25 W1 119.6(3)
C27 N25 W1 133.5(4)
C27 N25 N26 106.8(4)
N25 N26 B10 120.1(4)
C29 N26 B10 130.2(5)
C29 N26 N25 109.7(4)
N25 C27 C28 109.0(5)
N25 C27 C30 124.0(6)
C28 C27 C30 127.1(6)
C27 C28 H28 126.5
C27 C28 C29 106.9(5)
C29 C28 H28 126.5
N26 C29 C28 107.6(5)
N26 C29 C31 123.4(5)
C28 C29 C31 129.0(5)
C27 C30 H30A 109.5
C27 C30 H30B 109.5
C27 C30 H30C 109.5
H30A C30 H30B 109.5
H30A C30 H30C 109.5
H30B C30 H30C 109.5
C29 C31 H31A 109.5
C29 C31 H31B 109.5
C29 C31 H31C 109.5
H31A C31 H31B 109.5
H31A C31 H31C 109.5
H31B C31 H31C 109.5
C49 N48 C51 116.1(17)
C49 N48 C55 112.8(11)
C51 N48 C55 94.9(4)
C53 N48 C49 119.1(18)
C53 N48 C51 106.2(12)
C53 N48 C55 104.6(11)
C57 N48 C58 107(2)
C59 N48 C57 137.5(17)
C59 N48 C58 94.6(4)
C59 N48 C60 94.5(4)
C60 N48 C57 87(3)
C60 N48 C58 147(4)
N48 C49 H49A 116.8
N48 C49 H49B 103.7
N48 C49 C50 108.8(11)
H49A C49 H49B 109.5
C50 C49 H49A 116.0
C50 C49 H49B 100.1
C49 C50 H50A 103.0
C49 C50 H50B 114.7
C49 C50 H50C 121.9
H50A C50 H50B 106.1
H50A C50 H50C 106.5
H50B C50 H50C 103.5
N48 C51 H51A 101.7
N48 C51 H51B 110.9
N48 C51 C52 125.1(14)
H51A C51 H51B 109.5
C52 C51 H51A 102.5
C52 C51 H51B 106.0
C51 C52 H52A 118.8
C51 C52 H52B 111.8
C51 C52 H52C 102.1
H52A C52 H52B 104.3
H52A C52 H52C 110.8
H52B C52 H52C 109.0
N48 C53 H53A 104.7
N48 C53 H53B 104.1
N48 C53 C54 130.4(19)
H53A C53 H53B 105.7
C54 C53 H53A 104.8
C54 C53 H53B 105.0
C53 C54 H54A 109.8
C53 C54 H54B 109.6
C53 C54 H54C 109.0
H54A C54 H54B 109.5
H54A C54 H54C 109.5
H54B C54 H54C 109.5
N48 C55 H55A 106.3
N48 C55 H55B 109.5
H55A C55 H55B 109.5
C56 C55 N48 119.1(10)
C56 C55 H55A 103.5
C56 C55 H55B 108.6
C55 C56 H56A 104.8
C55 C56 H56B 103.6
C55 C56 H56C 120.8
H56A C56 H56B 115.1
H56A C56 H56C 106.1
H56B C56 H56C 107.0
N48 C57 H57A 115.9
N48 C57 H57B 121.4
N48 C57 H57C 130.3
H57A C57 H57B 95.3
H57A C57 H57C 94.1
H57B C57 H57C 91.7
N48 C58 H58A 74.7
N48 C58 H58B 132.6
N48 C58 H58C 121.5
H58A C58 H58B 113.0
H58A C58 H58C 113.3
H58B C58 H58C 99.0
N48 C59 H59A 109.3
N48 C59 H59B 109.8
N48 C59 H59C 109.3
H59A C59 H59B 109.5
H59A C59 H59C 109.5
H59B C59 H59C 109.5
N48 C60 H60A 108.6
N48 C60 H60B 109.8
N48 C60 H60C 110.0
H60A C60 H60B 109.5
H60A C60 H60C 109.5
H60B C60 H60C 109.5
O33 S32 O35 115.3(5)
O33 S32 C36 104.9(4)
O34 S32 O33 113.6(5)
O34 S32 O35 114.2(6)
O34 S32 C36 104.9(5)
O35 S32 C36 102.2(5)
F37 C36 S32 110.1(8)
F37 C36 F38 104.6(10)
F38 C36 S32 111.1(7)
F39 C36 S32 112.6(8)
F39 C36 F37 107.3(10)
F39 C36 F38 110.8(11)
O41 S40 O43 115.6(5)
O41 S40 C44 104.5(6)
O42 S40 O41 111.7(8)
O42 S40 O43 115.4(5)
O42 S40 C44 103.4(5)
O43 S40 C44 104.5(4)
F45 C44 S40 111.6(7)
F45 C44 F46 105.5(12)
F45 C44 F47 107.9(12)
F46 C44 S40 112.5(11)
F46 C44 F47 103.7(9)
F47 C44 S40 115.0(6)

loop_
_geom_bond_atom_site_label_1
_geom_bond_atom_site_label_2
_geom_bond_distance
W1 C2 1.955(6)
W1 C4 2.059(6)
W1 C5 2.019(6)
W1 N6 2.191(5)
W1 N11 2.158(4)
W1 N18 2.221(4)
W1 N25 2.235(4)
C2 O3 1.164(8)
C4 H4 0.9500
C4 C5 1.282(10)
C5 H5 0.9500
N6 C7 1.471(8)
N6 C8 1.303(9)
C7 H7A 0.9800
C7 H7B 0.9800
C7 H7C 0.9800
C8 H8 0.9500
C8 C9 1.487(10)
C9 H9A 0.9800
C9 H9B 0.9800
C9 H9C 0.9800
B10 H10 1.0000
B10 N12 1.539(7)
B10 N19 1.533(7)
B10 N26 1.539(8)
N11 N12 1.380(6)
N11 C13 1.345(7)
N12 C0AA 1.338(7)
C13 C14 1.369(9)
C13 C16 1.503(9)
C14 H14 0.9500
C14 C0AA 1.393(9)
C0AA C17 1.485(9)
C16 H16A 0.9800
C16 H16B 0.9800
C16 H16C 0.9800
C17 H17A 0.9800
C17 H17B 0.9800
C17 H17C 0.9800
N18 N19 1.375(6)
N18 C20 1.343(7)
N19 C22 1.350(7)
C20 C21 1.382(9)
C20 C23 1.491(9)
C21 H21 0.9500
C21 C22 1.392(9)
C22 C24 1.485(9)
C23 H23A 0.9800
C23 H23B 0.9800
C23 H23C 0.9800
C24 H24A 0.9800
C24 H24B 0.9800
C24 H24C 0.9800
N25 N26 1.371(6)
N25 C27 1.355(7)
N26 C29 1.342(7)
C27 C28 1.375(9)
C27 C30 1.488(9)
C28 H28 0.9500
C28 C29 1.381(9)
C29 C31 1.501(9)
C30 H30A 0.9800
C30 H30B 0.9800
C30 H30C 0.9800
C31 H31A 0.9800
C31 H31B 0.9800
C31 H31C 0.9800
N48 C49 1.493(5)
N48 C51 1.493(5)
N48 C53 1.492(5)
N48 C55 1.495(5)
N48 C57 1.499(5)
N48 C58 1.499(5)
N48 C59 1.497(5)
N48 C60 1.499(5)
C49 H49A 0.9899
C49 H49B 0.9898
C49 C50 1.497(5)
C50 H50A 1.0016
C50 H50B 1.0369
C50 H50C 1.0493
C51 H51A 0.9901
C51 H51B 0.9899
C51 C52 1.495(5)
C52 H52A 0.9996
C52 H52B 0.9905
C52 H52C 0.9918
C53 H53A 0.9901
C53 H53B 0.9900
C53 C54 1.494(5)
C54 H54A 0.9801
C54 H54B 0.9801
C54 H54C 0.9799
C55 H55A 0.9899
C55 H55B 0.9899
C55 C56 1.492(5)
C56 H56A 0.9802
C56 H56B 0.9828
C56 H56C 0.9826
C57 H57A 1.1225
C57 H57B 1.1535
C57 H57C 1.2278
C58 H58A 1.0104
C58 H58B 1.0505
C58 H58C 1.0816
C59 H59A 0.9800
C59 H59B 0.9800
C59 H59C 0.9801
C60 H60A 0.9799
C60 H60B 0.9800
C60 H60C 0.9800
S32 O33 1.395(5)
S32 O34 1.383(7)
S32 O35 1.411(6)
S32 C36 1.798(10)
C36 F37 1.324(12)
C36 F38 1.325(13)
C36 F39 1.279(12)
S40 O41 1.410(9)
S40 O42 1.383(7)
S40 O43 1.411(5)
S40 C44 1.771(10)
C44 F45 1.226(14)
C44 F46 1.246(13)
C44 F47 1.290(9)

loop_
_geom_torsion_atom_site_label_1
_geom_torsion_atom_site_label_2
_geom_torsion_atom_site_label_3
_geom_torsion_atom_site_label_4
_geom_torsion
W1 N6 C8 C9 178.5(7)
W1 N11 N12 B10 11.8(6)
W1 N11 N12 C0AA -177.5(3)
W1 N11 C13 C14 176.9(4)
W1 N11 C13 C16 -1.9(9)
W1 N18 N19 B10 9.7(6)
W1 N18 N19 C22 -170.2(3)
W1 N18 C20 C21 169.0(4)
W1 N18 C20 C23 -10.9(9)
W1 N25 N26 B10 5.6(6)
W1 N25 N26 C29 -175.1(3)
W1 N25 C27 C28 173.4(4)
W1 N25 C27 C30 -7.2(9)
C7 N6 C8 C9 0.9(12)
B10 N12 C0AA C14 169.9(5)
B10 N12 C0AA C17 -10.9(9)
B10 N19 C22 C21 178.9(5)
B10 N19 C22 C24 -2.4(9)
B10 N26 C29 C28 179.8(5)
B10 N26 C29 C31 0.9(9)
N11 N12 C0AA C14 0.2(6)
N11 N12 C0AA C17 179.4(5)
N11 C13 C14 C0AA -0.1(7)
N12 B10 N19 N18 50.9(6)
N12 B10 N19 C22 -129.3(5)
N12 B10 N26 N25 -61.9(6)
N12 B10 N26 C29 118.9(6)
N12 N11 C13 C14 0.2(6)
N12 N11 C13 C16 -178.6(6)
C13 N11 N12 B10 -171.0(5)
C13 N11 N12 C0AA -0.3(6)
C13 C14 C0AA N12 -0.1(7)
C13 C14 C0AA C17 -179.2(6)
C16 C13 C14 C0AA 178.7(6)
N18 N19 C22 C21 -1.2(6)
N18 N19 C22 C24 177.4(6)
N18 C20 C21 C22 0.1(7)
N19 B10 N12 N11 -64.8(6)
N19 B10 N12 C0AA 126.4(6)
N19 B10 N26 N25 56.5(6)
N19 B10 N26 C29 -122.7(6)
N19 N18 C20 C21 -0.8(6)
N19 N18 C20 C23 179.3(6)
C20 N18 N19 B10 -178.8(5)
C20 N18 N19 C22 1.3(6)
C20 C21 C22 N19 0.7(7)
C20 C21 C22 C24 -177.8(7)
C23 C20 C21 C22 180.0(6)
N25 N26 C29 C28 0.6(6)
N25 N26 C29 C31 -178.3(5)
N25 C27 C28 C29 1.3(7)
N26 B10 N12 N11 52.6(6)
N26 B10 N12 C0AA -116.2(6)
N26 B10 N19 N18 -66.4(6)
N26 B10 N19 C22 113.4(6)
N26 N25 C27 C28 -1.0(6)
N26 N25 C27 C30 178.4(6)
C27 N25 N26 B10 -179.1(5)
C27 N25 N26 C29 0.3(6)
C27 C28 C29 N26 -1.1(7)
C27 C28 C29 C31 177.7(6)
C30 C27 C28 C29 -178.0(6)
C49 N48 C51 C52 128(3)
C49 N48 C53 C54 38(3)
C49 N48 C55 C56 22(3)
C51 N48 C49 C50 -64(3)
C51 N48 C53 C54 172(2)
C51 N48 C55 C56 -99.2(18)
C53 N48 C49 C50 65(3)
C53 N48 C51 C52 -7(3)
C53 N48 C55 C56 152.6(19)
C55 N48 C49 C50 -172(2)
C55 N48 C51 C52 -114(2)
C55 N48 C53 C54 -89(2)
O33 S32 C36 F37 -60.6(9)
O33 S32 C36 F38 54.8(9)
O33 S32 C36 F39 179.8(9)
O34 S32 C36 F37 59.4(10)
O34 S32 C36 F38 174.8(9)
O34 S32 C36 F39 -60.3(11)
O35 S32 C36 F37 178.8(9)
O35 S32 C36 F38 -65.8(9)
O35 S32 C36 F39 59.1(11)
O41 S40 C44 F45 -178.2(12)
O41 S40 C44 F46 -59.9(12)
O41 S40 C44 F47 58.4(11)
O42 S40 C44 F45 64.8(12)
O42 S40 C44 F46 -176.9(11)
O42 S40 C44 F47 -58.5(10)
O43 S40 C44 F45 -56.3(12)
O43 S40 C44 F46 62.0(12)
O43 S40 C44 F47 -179.6(8)
